data_7115987
loop_
_publ_author_name
'Jiang-Kai Qiu'
'Wen-Juan Hao'
'De-Cai Wang'
'Ping Wei'
'Jun Sun'
'Bo Jiang'
'Shu-Jiang Tu'

_publ_section_title
;
 Selective sulfonylation and diazotization of indoles
;
_journal_name_full Chem.Commun.
_journal_page_first 14782
_journal_paper_doi 10.1039/C4cc06795A
_journal_volume 50
_journal_year 2014
_chemical_formula_sum 'C15 H13 N3 O2 S'
_chemical_formula_weight 299.34
_chemical_name_systematic
; 
 ? 
;
_space_group_IT_number 2
_symmetry_cell_setting triclinic
_symmetry_space_group_name_Hall '-P 1'
_symmetry_space_group_name_H-M 'P -1'
_atom_sites_solution_hydrogens geom
_atom_sites_solution_primary direct
_atom_sites_solution_secondary difmap
_audit_creation_method SHELXL-97
_cell_angle_alpha 94.1800(10)
_cell_angle_beta 104.161(2)
_cell_angle_gamma 111.952(3)
_cell_formula_units_Z 2
_cell_length_a 7.1000(8)
_cell_length_b 9.2299(11)
_cell_length_c 12.3601(13)
_cell_measurement_reflns_used 434
_cell_measurement_temperature 298(2)
_cell_measurement_theta_max 23.021
_cell_measurement_theta_min 2.709
_cell_volume 716.16(14)
_computing_cell_refinement 'Bruker SMART'
_computing_data_collection 'Bruker SMART'
_computing_data_reduction 'Bruker SAINT'
_computing_molecular_graphics 'Bruker SHELXTL'
_computing_publication_material 'Bruker SHELXTL'
_computing_structure_refinement 'SHELXL-97 (Sheldrick, 1997)'
_computing_structure_solution 'SHELXS-97 (Sheldrick, 1990)'
_diffrn_ambient_temperature 298(2)
_diffrn_measured_fraction_theta_full 0.962
_diffrn_measured_fraction_theta_max 0.962
_diffrn_measurement_device_type 'CCD area detector'
_diffrn_measurement_method 'phi and omega scans'
_diffrn_radiation_monochromator graphite
_diffrn_radiation_source 'fine-focus sealed tube'
_diffrn_radiation_type MoK\a
_diffrn_radiation_wavelength 0.71073
_diffrn_reflns_av_R_equivalents 0.1001
_diffrn_reflns_av_sigmaI/netI 0.2848
_diffrn_reflns_limit_h_max 8
_diffrn_reflns_limit_h_min -8
_diffrn_reflns_limit_k_max 10
_diffrn_reflns_limit_k_min -10
_diffrn_reflns_limit_l_max 14
_diffrn_reflns_limit_l_min -11
_diffrn_reflns_number 3425
_diffrn_reflns_theta_full 25.02
_diffrn_reflns_theta_max 25.02
_diffrn_reflns_theta_min 2.42
_exptl_absorpt_coefficient_mu 0.234
_exptl_absorpt_correction_T_max 0.9770
_exptl_absorpt_correction_T_min 0.9124
_exptl_absorpt_correction_type multi-scan
_exptl_absorpt_process_details sadabs
_exptl_crystal_colour red
_exptl_crystal_density_diffrn 1.388
_exptl_crystal_density_method 'not measured'
_exptl_crystal_description block
_exptl_crystal_F_000 312
_exptl_crystal_size_max 0.40
_exptl_crystal_size_mid 0.12
_exptl_crystal_size_min 0.10
_refine_diff_density_max 0.419
_refine_diff_density_min -0.475
_refine_diff_density_rms 0.102
_refine_ls_extinction_method none
_refine_ls_goodness_of_fit_ref 1.060
_refine_ls_hydrogen_treatment constr
_refine_ls_matrix_type full
_refine_ls_number_parameters 191
_refine_ls_number_reflns 2433
_refine_ls_number_restraints 0
_refine_ls_restrained_S_all 1.060
_refine_ls_R_factor_all 0.2827
_refine_ls_R_factor_gt 0.1337
_refine_ls_shift/su_max 0.001
_refine_ls_shift/su_mean 0.000
_refine_ls_structure_factor_coef Fsqd
_refine_ls_weighting_details 'calc w=1/[\s^2^(Fo^2^)+(0.1269P)^2^+0.0000P] where P=(Fo^2^+2Fc^2^)/3'
_refine_ls_weighting_scheme calc
_refine_ls_wR_factor_gt 0.3089
_refine_ls_wR_factor_ref 0.3498
_reflns_number_gt 835
_reflns_number_total 2433
_reflns_threshold_expression >2sigma(I)
_cod_data_source_file c4cc06795a2.cif
_cod_data_source_block 140818e
_cod_original_sg_symbol_H-M P-1
_cod_database_code 7115987

loop_
_symmetry_equiv_pos_as_xyz
'x, y, z'
'-x, -y, -z'

loop_
_atom_site_label
_atom_site_type_symbol
_atom_site_fract_x
_atom_site_fract_y
_atom_site_fract_z
_atom_site_U_iso_or_equiv
_atom_site_adp_type
_atom_site_occupancy
_atom_site_symmetry_multiplicity
_atom_site_calc_flag
_atom_site_refinement_flags
S1 S 0.3765(6) 0.9616(4) 0.2438(3) 0.0554(11) Uani 1 1 d .
N1 N 0.2927(13) 0.6491(10) 0.4978(7) 0.038(2) Uani 1 1 d .
H1 H 0.3199 0.7425 0.5319 0.046 Uiso 1 1 calc R
N2 N 0.3105(14) 0.7032(10) 0.3097(7) 0.043(2) Uani 1 1 d .
N3 N 0.3559(15) 0.8496(10) 0.3470(7) 0.050(3) Uani 1 1 d .
O1 O 0.5622(16) 1.1053(9) 0.2982(7) 0.087(3) Uani 1 1 d .
O2 O 0.1763(15) 0.9674(10) 0.2053(8) 0.079(3) Uani 1 1 d .
C1 C 0.2818(17) 0.6101(13) 0.3877(9) 0.039(3) Uani 1 1 d .
C2 C 0.2313(16) 0.4447(12) 0.3632(9) 0.039(3) Uani 1 1 d .
C3 C 0.2083(16) 0.3902(12) 0.4626(9) 0.039(3) Uani 1 1 d .
C4 C 0.2544(16) 0.5193(12) 0.5446(10) 0.040(3) Uani 1 1 d .
C5 C 0.2449(17) 0.5008(14) 0.6563(9) 0.045(3) Uani 1 1 d .
H5 H 0.2683 0.5861 0.7103 0.054 Uiso 1 1 calc R
C6 C 0.2001(17) 0.3531(14) 0.6805(10) 0.054(3) Uani 1 1 d .
H6 H 0.1961 0.3386 0.7537 0.065 Uiso 1 1 calc R
C7 C 0.1603(17) 0.2236(13) 0.6025(11) 0.054(3) Uani 1 1 d .
H7 H 0.1284 0.1249 0.6242 0.065 Uiso 1 1 calc R
C8 C 0.1662(17) 0.2361(12) 0.4933(10) 0.047(3) Uani 1 1 d .
H8 H 0.1441 0.1489 0.4414 0.056 Uiso 1 1 calc R
C9 C 0.194(2) 0.3524(14) 0.2504(10) 0.063(4) Uani 1 1 d .
H9A H 0.2565 0.2767 0.2602 0.095 Uiso 1 1 calc R
H9B H 0.2563 0.4235 0.2039 0.095 Uiso 1 1 calc R
H9C H 0.0435 0.2974 0.2144 0.095 Uiso 1 1 calc R
C10 C 0.424(2) 0.8638(15) 0.1357(10) 0.057(4) Uani 1 1 d .
C11 C 0.252(2) 0.7415(15) 0.0517(11) 0.067(4) Uani 1 1 d .
H11 H 0.1118 0.7154 0.0519 0.080 Uiso 1 1 calc R
C12 C 0.298(3) 0.6649(17) -0.0282(11) 0.076(4) Uani 1 1 d .
H12 H 0.1872 0.5823 -0.0821 0.091 Uiso 1 1 calc R
C13 C 0.499(3) 0.7027(18) -0.0337(11) 0.072(4) Uani 1 1 d .
H13 H 0.5226 0.6438 -0.0892 0.087 Uiso 1 1 calc R
C14 C 0.668(2) 0.8267(18) 0.0418(13) 0.076(4) Uani 1 1 d .
H14 H 0.8051 0.8555 0.0363 0.091 Uiso 1 1 calc R
C15 C 0.627(3) 0.9085(16) 0.1271(11) 0.067(4) Uani 1 1 d .
H15 H 0.7385 0.9938 0.1786 0.081 Uiso 1 1 calc R

loop_
_atom_site_aniso_label
_atom_site_aniso_U_11
_atom_site_aniso_U_22
_atom_site_aniso_U_33
_atom_site_aniso_U_23
_atom_site_aniso_U_13
_atom_site_aniso_U_12
S1 0.076(3) 0.0300(18) 0.056(2) 0.0088(14) 0.0153(18) 0.0202(19)
N1 0.043(7) 0.031(5) 0.041(6) 0.007(4) 0.009(4) 0.019(5)
N2 0.047(7) 0.028(5) 0.054(6) 0.009(5) 0.014(5) 0.016(5)
N3 0.063(7) 0.034(6) 0.049(6) 0.018(4) 0.018(5) 0.014(5)
O1 0.122(9) 0.040(5) 0.060(6) -0.005(4) 0.016(5) -0.001(6)
O2 0.083(7) 0.076(7) 0.103(7) 0.026(5) 0.026(5) 0.059(6)
C1 0.033(8) 0.039(7) 0.046(7) 0.006(6) 0.006(5) 0.017(6)
C2 0.028(7) 0.032(6) 0.055(8) 0.005(5) 0.009(5) 0.014(6)
C3 0.025(7) 0.036(7) 0.053(7) 0.014(6) 0.007(5) 0.013(6)
C4 0.026(7) 0.032(7) 0.060(8) 0.011(6) 0.008(5) 0.013(6)
C5 0.030(8) 0.047(8) 0.052(8) 0.009(6) 0.008(6) 0.011(6)
C6 0.044(9) 0.050(8) 0.055(8) 0.013(7) 0.003(6) 0.010(7)
C7 0.036(8) 0.033(7) 0.078(10) 0.016(7) 0.003(7) 0.004(6)
C8 0.037(8) 0.034(7) 0.062(8) 0.009(6) 0.008(6) 0.011(6)
C9 0.066(10) 0.055(8) 0.066(9) 0.007(6) 0.013(7) 0.025(7)
C10 0.066(11) 0.051(8) 0.053(8) 0.022(7) 0.009(7) 0.027(8)
C11 0.075(12) 0.059(9) 0.065(9) 0.014(7) 0.021(8) 0.025(9)
C12 0.080(14) 0.078(11) 0.055(9) 0.007(8) 0.003(8) 0.027(10)
C13 0.086(13) 0.083(11) 0.054(9) 0.023(8) 0.023(9) 0.037(11)
C14 0.072(12) 0.086(11) 0.071(10) 0.031(9) 0.022(9) 0.030(10)
C15 0.072(12) 0.059(9) 0.057(9) 0.020(7) 0.004(8) 0.018(8)

loop_
_atom_type_symbol
_atom_type_description
_atom_type_scat_dispersion_real
_atom_type_scat_dispersion_imag
_atom_type_scat_source
C C 0.0033 0.0016 'International Tables Vol C Tables 4.2.6.8 and 6.1.1.4'
H H 0.0000 0.0000 'International Tables Vol C Tables 4.2.6.8 and 6.1.1.4'
N N 0.0061 0.0033 'International Tables Vol C Tables 4.2.6.8 and 6.1.1.4'
O O 0.0106 0.0060 'International Tables Vol C Tables 4.2.6.8 and 6.1.1.4'
S S 0.1246 0.1234 'International Tables Vol C Tables 4.2.6.8 and 6.1.1.4'

loop_
_geom_angle_atom_site_label_1
_geom_angle_atom_site_label_2
_geom_angle_atom_site_label_3
_geom_angle
O2 S1 O1 120.0(6)
O2 S1 N3 104.9(5)
O1 S1 N3 103.8(5)
O2 S1 C10 110.0(6)
O1 S1 C10 109.3(7)
N3 S1 C10 108.0(5)
C4 N1 C1 109.0(9)
C4 N1 H1 125.5
C1 N1 H1 125.5
N3 N2 C1 113.8(9)
N2 N3 S1 112.4(7)
N2 C1 N1 129.2(10)
N2 C1 C2 122.3(10)
N1 C1 C2 108.6(10)
C3 C2 C1 105.1(9)
C3 C2 C9 128.9(10)
C1 C2 C9 125.8(10)
C2 C3 C4 108.2(10)
C2 C3 C8 132.0(10)
C4 C3 C8 119.6(10)
N1 C4 C3 109.0(10)
N1 C4 C5 129.5(10)
C3 C4 C5 121.3(10)
C6 C5 C4 116.9(10)
C6 C5 H5 121.6
C4 C5 H5 121.6
C5 C6 C7 123.3(12)
C5 C6 H6 118.3
C7 C6 H6 118.3
C6 C7 C8 121.7(11)
C6 C7 H7 119.2
C8 C7 H7 119.2
C7 C8 C3 117.1(10)
C7 C8 H8 121.5
C3 C8 H8 121.5
C2 C9 H9A 109.5
C2 C9 H9B 109.5
H9A C9 H9B 109.5
C2 C9 H9C 109.5
H9A C9 H9C 109.5
H9B C9 H9C 109.5
C15 C10 C11 119.5(12)
C15 C10 S1 120.4(11)
C11 C10 S1 120.0(12)
C12 C11 C10 117.6(14)
C12 C11 H11 121.2
C10 C11 H11 121.2
C11 C12 C13 123.0(14)
C11 C12 H12 118.5
C13 C12 H12 118.5
C12 C13 C14 120.9(14)
C12 C13 H13 119.5
C14 C13 H13 119.5
C13 C14 C15 117.9(14)
C13 C14 H14 121.0
C15 C14 H14 121.0
C10 C15 C14 120.8(13)
C10 C15 H15 119.6
C14 C15 H15 119.6

loop_
_geom_bond_atom_site_label_1
_geom_bond_atom_site_label_2
_geom_bond_distance
S1 O2 1.407(9)
S1 O1 1.442(8)
S1 N3 1.698(9)
S1 C10 1.728(13)
N1 C4 1.334(12)
N1 C1 1.358(12)
N1 H1 0.8600
N2 N3 1.286(10)
N2 C1 1.341(13)
C1 C2 1.422(13)
C2 C3 1.384(14)
C2 C9 1.488(13)
C3 C4 1.387(13)
C3 C8 1.439(14)
C4 C5 1.418(14)
C5 C6 1.353(14)
C5 H5 0.9300
C6 C7 1.372(15)
C6 H6 0.9300
C7 C8 1.374(15)
C7 H7 0.9300
C8 H8 0.9300
C9 H9A 0.9600
C9 H9B 0.9600
C9 H9C 0.9600
C10 C15 1.378(16)
C10 C11 1.423(16)
C11 C12 1.348(17)
C11 H11 0.9300
C12 C13 1.356(17)
C12 H12 0.9300
C13 C14 1.375(17)
C13 H13 0.9300
C14 C15 1.401(17)
C14 H14 0.9300
C15 H15 0.9300

loop_
_geom_torsion_atom_site_label_1
_geom_torsion_atom_site_label_2
_geom_torsion_atom_site_label_3
_geom_torsion_atom_site_label_4
_geom_torsion
C1 N2 N3 S1 -176.6(8)
O2 S1 N3 N2 96.1(8)
O1 S1 N3 N2 -137.1(8)
C10 S1 N3 N2 -21.2(10)
N3 N2 C1 N1 0.5(16)
N3 N2 C1 C2 -179.8(9)
C4 N1 C1 N2 -179.6(11)
C4 N1 C1 C2 0.6(11)
N2 C1 C2 C3 -178.3(10)
N1 C1 C2 C3 1.5(11)
N2 C1 C2 C9 -3.1(17)
N1 C1 C2 C9 176.6(9)
C1 C2 C3 C4 -3.0(11)
C9 C2 C3 C4 -177.9(10)
C1 C2 C3 C8 -177.1(11)
C9 C2 C3 C8 8.0(19)
C1 N1 C4 C3 -2.6(12)
C1 N1 C4 C5 -178.8(10)
C2 C3 C4 N1 3.6(12)
C8 C3 C4 N1 178.5(9)
C2 C3 C4 C5 -179.9(10)
C8 C3 C4 C5 -5.0(15)
N1 C4 C5 C6 179.2(10)
C3 C4 C5 C6 3.5(15)
C4 C5 C6 C7 -1.4(17)
C5 C6 C7 C8 0.9(18)
C6 C7 C8 C3 -2.3(16)
C2 C3 C8 C7 177.8(11)
C4 C3 C8 C7 4.3(15)
O2 S1 C10 C15 146.2(9)
O1 S1 C10 C15 12.6(11)
N3 S1 C10 C15 -99.8(10)
O2 S1 C10 C11 -30.7(11)
O1 S1 C10 C11 -164.3(9)
N3 S1 C10 C11 83.3(10)
C15 C10 C11 C12 5.5(17)
S1 C10 C11 C12 -177.5(10)
C10 C11 C12 C13 -2(2)
C11 C12 C13 C14 -2(2)
C12 C13 C14 C15 3(2)
C11 C10 C15 C14 -5.0(18)
S1 C10 C15 C14 178.1(10)
C13 C14 C15 C10 0.9(19)
